data_7112822
loop_
_publ_author_name
'Nun, Pierrick'
'Gaillard, Sylvain'
'Slawin, Alexandra M. Z.'
'Nolan, Steven P.'

_publ_section_title
;
 Ligand influence in the selective gold-mediated synthesis of allenes.
;
_journal_issue 48
_journal_name_full 'Chemical communications (Cambridge, England)'
_journal_page_first 9113
_journal_page_last 9115
_journal_paper_doi 10.1039/c0cc03071f
_journal_volume 46
_journal_year 2010
_chemical_absolute_configuration ad
_chemical_formula_moiety 'C32 H41 Au N3,B F4,C H2 Cl2'
_chemical_formula_sum 'C33 H43 Au B Cl2 F4 N3'
_chemical_formula_weight 836.38
_chemical_name_systematic
;
?
;
_space_group_IT_number 4
_symmetry_cell_setting monoclinic
_symmetry_space_group_name_Hall 'P 2yb'
_symmetry_space_group_name_H-M 'P 1 21 1'
_atom_sites_solution_hydrogens geom
_atom_sites_solution_primary direct
_atom_sites_solution_secondary difmap
_audit_creation_method SHELXL-97
_cell_angle_alpha 90.00
_cell_angle_beta 106.525(7)
_cell_angle_gamma 90.00
_cell_formula_units_Z 2
_cell_length_a 9.473(2)
_cell_length_b 17.138(4)
_cell_length_c 11.355(3)
_cell_measurement_reflns_used 7173
_cell_measurement_temperature 93(2)
_cell_measurement_theta_max 28.6
_cell_measurement_theta_min 2.2
_cell_volume 1767.3(7)
_computing_cell_refinement 'CrystalClear (Rigaku Corp., 2004)'
_computing_data_collection 'CrystalClear (Rigaku Corp., 2004)'
_computing_data_reduction 'CrystalClear (Rigaku Corp., 2004)'
_computing_molecular_graphics 'Bruker SHELXTL'
_computing_publication_material 'Bruker SHELXTL'
_computing_structure_refinement 'SHELXL-97 (Sheldrick, 1997)'
_computing_structure_solution 'SHELXS-97 (Sheldrick, 1990)'
_diffrn_ambient_temperature 93(2)
_diffrn_measured_fraction_theta_full 0.983
_diffrn_measured_fraction_theta_max 0.979
_diffrn_measurement_device_type CCD
_diffrn_measurement_method '\w and \f scans'
_diffrn_radiation_monochromator confocal
_diffrn_radiation_source 'rotating anode'
_diffrn_radiation_type MoK\a
_diffrn_radiation_wavelength 0.71073
_diffrn_reflns_av_R_equivalents 0.0332
_diffrn_reflns_av_sigmaI/netI 0.0584
_diffrn_reflns_limit_h_max 10
_diffrn_reflns_limit_h_min -10
_diffrn_reflns_limit_k_max 20
_diffrn_reflns_limit_k_min -19
_diffrn_reflns_limit_l_max 11
_diffrn_reflns_limit_l_min -13
_diffrn_reflns_number 11013
_diffrn_reflns_theta_full 25.00
_diffrn_reflns_theta_max 25.36
_diffrn_reflns_theta_min 2.22
_exptl_absorpt_coefficient_mu 4.361
_exptl_absorpt_correction_T_max 1.000
_exptl_absorpt_correction_T_min 0.561
_exptl_absorpt_correction_type multi-scan
_exptl_absorpt_process_details 'Jacobson, R. (1998) Private communication'
_exptl_crystal_colour Colorless
_exptl_crystal_density_diffrn 1.572
_exptl_crystal_density_method 'not measured'
_exptl_crystal_description Prism
_exptl_crystal_F_000 832
_exptl_crystal_size_max 0.21
_exptl_crystal_size_mid 0.15
_exptl_crystal_size_min 0.03
_refine_diff_density_max 1.636
_refine_diff_density_min -0.944
_refine_diff_density_rms 0.098
_refine_ls_abs_structure_details 'Flack H D (1983), Acta Cryst. A39, 876-881'
_refine_ls_abs_structure_Flack -0.020(6)
_refine_ls_extinction_method none
_refine_ls_goodness_of_fit_ref 1.036
_refine_ls_hydrogen_treatment constr
_refine_ls_matrix_type full
_refine_ls_number_parameters 398
_refine_ls_number_reflns 5892
_refine_ls_number_restraints 1
_refine_ls_restrained_S_all 1.036
_refine_ls_R_factor_all 0.0283
_refine_ls_R_factor_gt 0.0271
_refine_ls_shift/su_max 0.001
_refine_ls_shift/su_mean 0.000
_refine_ls_structure_factor_coef Fsqd
_refine_ls_weighting_details 'calc w=1/[\s^2^(Fo^2^)+(0.0164P)^2^+0.0000P] where P=(Fo^2^+2Fc^2^)/3'
_refine_ls_weighting_scheme calc
_refine_ls_wR_factor_gt 0.0572
_refine_ls_wR_factor_ref 0.0581
_reflns_number_gt 5709
_reflns_number_total 5892
_reflns_threshold_expression >2sigma(I)
_cod_data_source_file c0cc03071f.txt
_cod_data_source_block 4
_cod_depositor_comments
;
The following automatic conversions were performed:

'_symmetry_cell_setting' value 'Monoclinic' changed to 'monoclinic'
according to
/usr/data/users/saulius/automatic-downloads/retrospective/RSC/lib/dictionaries/cif_core.dic
dictionary named 'cif_core.dic' version 2.4.2 from 2011-04-26.

Automatic conversion script
Id: cif_fix_values 2281 2013-09-26 08:29:07Z andrius 
;
_cod_original_sg_symbol_H-M P2(1)
_cod_database_code 7112822

loop_
_symmetry_equiv_pos_as_xyz
'x, y, z'
'-x, y+1/2, -z'

loop_
_atom_site_label
_atom_site_type_symbol
_atom_site_fract_x
_atom_site_fract_y
_atom_site_fract_z
_atom_site_U_iso_or_equiv
_atom_site_adp_type
_atom_site_occupancy
_atom_site_symmetry_multiplicity
_atom_site_calc_flag
_atom_site_refinement_flags
Au1 Au 0.165920(14) 0.29709(2) 0.576507(13) 0.01532(6) Uani 1 1 d .
C1 C 0.2090(5) 0.2268(3) 0.4519(4) 0.0133(10) Uani 1 1 d .
N2 N 0.2871(4) 0.1595(2) 0.4739(4) 0.0156(9) Uani 1 1 d .
C3 C 0.3043(5) 0.1286(3) 0.3649(5) 0.0167(11) Uani 1 1 d .
H3A H 0.3543 0.0820 0.3553 0.020 Uiso 1 1 calc R
C4 C 0.2336(5) 0.1796(3) 0.2748(5) 0.0178(11) Uani 1 1 d .
H4A H 0.2254 0.1753 0.1897 0.021 Uiso 1 1 calc R
N5 N 0.1761(4) 0.2388(2) 0.3302(4) 0.0140(9) Uani 1 1 d .
C6 C 0.3560(5) 0.1285(3) 0.5944(4) 0.0148(10) Uani 1 1 d .
C7 C 0.4891(5) 0.1609(3) 0.6618(4) 0.0176(11) Uani 1 1 d .
C8 C 0.5525(7) 0.1308(4) 0.7791(6) 0.0245(15) Uani 1 1 d .
H8A H 0.6437 0.1510 0.8280 0.029 Uiso 1 1 calc R
C9 C 0.4836(6) 0.0716(3) 0.8248(5) 0.0235(12) Uani 1 1 d .
H9A H 0.5279 0.0524 0.9053 0.028 Uiso 1 1 calc R
C10 C 0.3519(6) 0.0400(3) 0.7558(5) 0.0219(12) Uani 1 1 d .
H10A H 0.3066 -0.0006 0.7891 0.026 Uiso 1 1 calc R
C11 C 0.2858(5) 0.0673(3) 0.6384(4) 0.0155(10) Uani 1 1 d .
C12 C 0.5664(5) 0.2245(3) 0.6117(5) 0.0205(11) Uani 1 1 d .
H12A H 0.4998 0.2406 0.5300 0.025 Uiso 1 1 calc R
C13 C 0.5966(5) 0.2971(6) 0.6938(5) 0.0359(12) Uani 1 1 d .
H13A H 0.5040 0.3160 0.7057 0.054 Uiso 1 1 calc R
H13B H 0.6401 0.3379 0.6548 0.054 Uiso 1 1 calc R
H13C H 0.6651 0.2837 0.7737 0.054 Uiso 1 1 calc R
C14 C 0.7092(6) 0.1932(4) 0.5903(5) 0.0317(14) Uani 1 1 d .
H14A H 0.6868 0.1470 0.5372 0.048 Uiso 1 1 calc R
H14B H 0.7785 0.1790 0.6693 0.048 Uiso 1 1 calc R
H14C H 0.7532 0.2335 0.5507 0.048 Uiso 1 1 calc R
C15 C 0.1378(5) 0.0349(3) 0.5593(5) 0.0219(12) Uani 1 1 d .
H15A H 0.1297 0.0457 0.4710 0.026 Uiso 1 1 calc R
C16 C 0.0104(6) 0.0765(4) 0.5921(6) 0.0403(17) Uani 1 1 d .
H16A H -0.0836 0.0561 0.5408 0.060 Uiso 1 1 calc R
H16B H 0.0158 0.1327 0.5778 0.060 Uiso 1 1 calc R
H16C H 0.0177 0.0673 0.6789 0.060 Uiso 1 1 calc R
C17 C 0.1262(7) -0.0526(4) 0.5756(5) 0.0324(14) Uani 1 1 d .
H17A H 0.0309 -0.0711 0.5238 0.049 Uiso 1 1 calc R
H17B H 0.1346 -0.0642 0.6618 0.049 Uiso 1 1 calc R
H17C H 0.2056 -0.0789 0.5516 0.049 Uiso 1 1 calc R
C18 C 0.1052(5) 0.3079(4) 0.2647(4) 0.0155(12) Uani 1 1 d .
C19 C -0.0395(4) 0.3001(6) 0.1915(3) 0.0187(9) Uani 1 1 d .
C20 C -0.1004(6) 0.3669(3) 0.1237(5) 0.0225(12) Uani 1 1 d .
H20A H -0.1992 0.3653 0.0730 0.027 Uiso 1 1 calc R
C21 C -0.0209(6) 0.4337(3) 0.1292(5) 0.0291(13) Uani 1 1 d .
H21A H -0.0646 0.4774 0.0810 0.035 Uiso 1 1 calc R
C22 C 0.1226(6) 0.4391(3) 0.2039(5) 0.0279(13) Uani 1 1 d .
H22A H 0.1756 0.4865 0.2069 0.033 Uiso 1 1 calc R
C23 C 0.1901(6) 0.3756(3) 0.2745(5) 0.0183(12) Uani 1 1 d .
C24 C -0.1294(6) 0.2279(3) 0.1893(5) 0.0233(12) Uani 1 1 d .
H24A H -0.0605 0.1825 0.2009 0.028 Uiso 1 1 calc R
C25 C -0.1968(7) 0.2271(4) 0.2964(6) 0.0412(17) Uani 1 1 d .
H25A H -0.1190 0.2347 0.3736 0.062 Uiso 1 1 calc R
H25B H -0.2453 0.1768 0.2985 0.062 Uiso 1 1 calc R
H25C H -0.2693 0.2692 0.2858 0.062 Uiso 1 1 calc R
C26 C -0.2478(8) 0.2149(5) 0.0698(6) 0.057(2) Uani 1 1 d .
H26A H -0.2036 0.2156 0.0015 0.086 Uiso 1 1 calc R
H26B H -0.3217 0.2564 0.0581 0.086 Uiso 1 1 calc R
H26C H -0.2949 0.1642 0.0722 0.086 Uiso 1 1 calc R
C27 C 0.3503(6) 0.3795(3) 0.3524(6) 0.0284(13) Uani 1 1 d .
H27A H 0.3659 0.3369 0.4150 0.034 Uiso 1 1 calc R
C28 C 0.3865(7) 0.4570(4) 0.4219(5) 0.0315(14) Uani 1 1 d .
H28A H 0.3196 0.4648 0.4727 0.047 Uiso 1 1 calc R
H28B H 0.3748 0.4999 0.3629 0.047 Uiso 1 1 calc R
H28C H 0.4884 0.4558 0.4746 0.047 Uiso 1 1 calc R
C29 C 0.4525(6) 0.3638(4) 0.2731(7) 0.048(2) Uani 1 1 d .
H29A H 0.4262 0.3140 0.2302 0.073 Uiso 1 1 calc R
H29B H 0.5545 0.3615 0.3252 0.073 Uiso 1 1 calc R
H29C H 0.4427 0.4058 0.2128 0.073 Uiso 1 1 calc R
N31 N 0.1230(4) 0.3748(3) 0.7011(4) 0.0192(9) Uani 1 1 d .
C32 C -0.0070(5) 0.3733(3) 0.7270(5) 0.0236(12) Uani 1 1 d .
H32A H -0.0739 0.3319 0.6958 0.028 Uiso 1 1 calc R
C33 C -0.0454(6) 0.4297(3) 0.7968(5) 0.0281(13) Uani 1 1 d .
H33A H -0.1375 0.4269 0.8144 0.034 Uiso 1 1 calc R
C34 C 0.0486(6) 0.4904(3) 0.8417(5) 0.0288(13) Uani 1 1 d .
H34A H 0.0214 0.5308 0.8883 0.035 Uiso 1 1 calc R
C35 C 0.1843(6) 0.4918(4) 0.8177(6) 0.0346(14) Uani 1 1 d .
H35A H 0.2535 0.5320 0.8504 0.042 Uiso 1 1 calc R
C36 C 0.2171(5) 0.4330(3) 0.7445(5) 0.0220(12) Uani 1 1 d .
H36A H 0.3083 0.4344 0.7252 0.026 Uiso 1 1 calc R
B1 B 0.4015(7) 0.0152(4) 0.1307(6) 0.0247(14) Uani 1 1 d .
F1 F 0.4943(3) 0.0782(2) 0.1320(3) 0.0389(9) Uani 1 1 d .
F2 F 0.2573(3) 0.04160(19) 0.0931(3) 0.0313(8) Uani 1 1 d .
F3 F 0.4233(4) -0.0412(2) 0.0510(3) 0.0403(9) Uani 1 1 d .
F4 F 0.4332(4) -0.0155(2) 0.2493(3) 0.0344(10) Uani 1 1 d .
C40 C 0.2354(10) 0.1944(5) 0.9073(7) 0.070(3) Uani 1 1 d .
H40A H 0.2906 0.1501 0.9547 0.084 Uiso 1 1 calc R
H40B H 0.2367 0.1886 0.8209 0.084 Uiso 1 1 calc R
Cl1 Cl 0.0507(3) 0.1910(2) 0.9138(2) 0.1210(13) Uani 1 1 d .
Cl2 Cl 0.3211(4) 0.27965(19) 0.9650(3) 0.1517(17) Uani 1 1 d .

loop_
_atom_site_aniso_label
_atom_site_aniso_U_11
_atom_site_aniso_U_22
_atom_site_aniso_U_33
_atom_site_aniso_U_23
_atom_site_aniso_U_13
_atom_site_aniso_U_12
Au1 0.01458(9) 0.01490(9) 0.01644(9) -0.00144(13) 0.00432(6) 0.00158(12)
C1 0.010(2) 0.014(3) 0.013(3) 0.001(2) -0.0013(19) 0.0005(19)
N2 0.013(2) 0.017(2) 0.016(2) -0.0002(18) 0.0022(17) 0.0027(17)
C3 0.022(3) 0.015(3) 0.014(3) -0.003(2) 0.006(2) 0.003(2)
C4 0.018(3) 0.023(3) 0.012(3) -0.006(2) 0.004(2) 0.003(2)
N5 0.016(2) 0.011(2) 0.015(2) -0.0009(18) 0.0038(19) 0.0015(17)
C6 0.020(3) 0.015(3) 0.010(2) 0.001(2) 0.004(2) 0.006(2)
C7 0.016(2) 0.018(3) 0.017(3) -0.002(2) 0.002(2) 0.003(2)
C8 0.026(3) 0.025(4) 0.019(3) -0.006(3) 0.001(3) -0.003(3)
C9 0.030(3) 0.024(3) 0.013(3) 0.001(2) 0.000(2) 0.008(2)
C10 0.026(3) 0.021(3) 0.020(3) 0.000(2) 0.009(2) 0.001(2)
C11 0.013(2) 0.017(3) 0.017(3) -0.003(2) 0.006(2) 0.003(2)
C12 0.020(3) 0.015(3) 0.024(3) 0.002(2) 0.003(2) -0.001(2)
C13 0.029(3) 0.028(3) 0.053(3) 0.002(6) 0.016(2) -0.008(5)
C14 0.032(3) 0.030(4) 0.037(4) -0.005(3) 0.016(3) -0.005(3)
C15 0.019(3) 0.024(3) 0.024(3) 0.005(2) 0.008(2) -0.003(2)
C16 0.016(3) 0.033(4) 0.074(5) 0.011(3) 0.016(3) 0.000(3)
C17 0.036(3) 0.031(4) 0.026(3) -0.005(3) 0.001(3) -0.011(3)
C18 0.023(2) 0.011(4) 0.014(2) 0.009(3) 0.0080(17) 0.007(3)
C19 0.021(2) 0.024(2) 0.011(2) -0.009(4) 0.0049(16) 0.006(4)
C20 0.026(3) 0.026(3) 0.017(3) 0.003(2) 0.008(2) 0.007(2)
C21 0.036(3) 0.025(3) 0.028(3) 0.007(2) 0.010(3) 0.012(3)
C22 0.034(3) 0.023(3) 0.030(3) 0.005(2) 0.015(3) -0.002(2)
C23 0.021(3) 0.014(3) 0.025(3) 0.004(2) 0.014(3) -0.002(2)
C24 0.019(3) 0.025(3) 0.021(3) -0.001(2) -0.001(2) 0.004(2)
C25 0.042(4) 0.045(4) 0.046(4) -0.008(3) 0.026(3) -0.015(3)
C26 0.061(5) 0.060(5) 0.035(4) 0.001(4) -0.011(3) -0.040(4)
C27 0.022(3) 0.016(3) 0.045(4) 0.004(3) 0.005(3) -0.003(2)
C28 0.034(3) 0.030(4) 0.027(4) 0.001(3) 0.002(3) -0.004(3)
C29 0.030(3) 0.022(4) 0.097(6) -0.030(4) 0.025(4) -0.007(3)
N31 0.023(2) 0.021(2) 0.015(2) 0.0004(19) 0.0072(18) 0.0023(18)
C32 0.019(3) 0.029(3) 0.026(3) -0.007(2) 0.011(2) -0.003(2)
C33 0.026(3) 0.033(4) 0.031(3) -0.001(3) 0.018(3) 0.002(3)
C34 0.035(3) 0.027(3) 0.030(3) -0.016(3) 0.018(3) -0.004(3)
C35 0.033(3) 0.033(4) 0.038(4) -0.016(3) 0.010(3) -0.005(3)
C36 0.017(3) 0.027(3) 0.024(3) -0.002(2) 0.008(2) 0.002(2)
B1 0.029(4) 0.023(4) 0.025(4) 0.000(3) 0.011(3) -0.003(3)
F1 0.0293(18) 0.038(2) 0.051(2) 0.0032(19) 0.0144(17) -0.0131(16)
F2 0.0212(16) 0.034(2) 0.037(2) 0.0023(15) 0.0055(14) 0.0028(14)
F3 0.053(2) 0.037(2) 0.034(2) -0.0119(17) 0.0182(18) 0.0048(17)
F4 0.049(2) 0.029(2) 0.026(2) 0.0100(17) 0.0116(18) 0.0148(17)
C40 0.111(7) 0.068(6) 0.038(5) 0.014(4) 0.033(5) 0.054(5)
Cl1 0.122(2) 0.178(3) 0.0669(17) 0.0449(19) 0.0329(16) 0.102(2)
Cl2 0.226(3) 0.066(3) 0.0859(18) -0.0069(16) -0.0811(19) 0.041(2)

loop_
_atom_type_symbol
_atom_type_description
_atom_type_scat_dispersion_real
_atom_type_scat_dispersion_imag
_atom_type_scat_source
C C 0.0033 0.0016 'International Tables Vol C Tables 4.2.6.8 and 6.1.1.4'
H H 0.0000 0.0000 'International Tables Vol C Tables 4.2.6.8 and 6.1.1.4'
B B 0.0013 0.0007 'International Tables Vol C Tables 4.2.6.8 and 6.1.1.4'
N N 0.0061 0.0033 'International Tables Vol C Tables 4.2.6.8 and 6.1.1.4'
F F 0.0171 0.0103 'International Tables Vol C Tables 4.2.6.8 and 6.1.1.4'
Cl Cl 0.1484 0.1585 'International Tables Vol C Tables 4.2.6.8 and 6.1.1.4'
Au Au -2.0133 8.8022 'International Tables Vol C Tables 4.2.6.8 and 6.1.1.4'

loop_
_geom_angle_atom_site_label_1
_geom_angle_atom_site_label_2
_geom_angle_atom_site_label_3
_geom_angle
C1 Au1 N31 177.20(18)
N5 C1 N2 106.0(4)
N5 C1 Au1 127.2(4)
N2 C1 Au1 126.6(3)
C1 N2 C3 110.7(4)
C1 N2 C6 124.5(4)
C3 N2 C6 124.4(4)
C4 C3 N2 105.3(4)
C4 C3 H3A 127.4
N2 C3 H3A 127.4
C3 C4 N5 107.5(4)
C3 C4 H4A 126.2
N5 C4 H4A 126.2
C1 N5 C4 110.4(4)
C1 N5 C18 126.0(4)
C4 N5 C18 123.2(4)
C7 C6 C11 123.2(5)
C7 C6 N2 118.0(4)
C11 C6 N2 118.7(4)
C6 C7 C8 117.0(5)
C6 C7 C12 122.8(4)
C8 C7 C12 120.2(5)
C9 C8 C7 120.6(6)
C9 C8 H8A 119.7
C7 C8 H8A 119.7
C10 C9 C8 121.4(5)
C10 C9 H9A 119.3
C8 C9 H9A 119.3
C9 C10 C11 120.1(5)
C9 C10 H10A 120.0
C11 C10 H10A 120.0
C10 C11 C6 117.7(5)
C10 C11 C15 121.8(4)
C6 C11 C15 120.4(4)
C7 C12 C14 110.4(4)
C7 C12 C13 112.5(4)
C14 C12 C13 111.1(4)
C7 C12 H12A 107.5
C14 C12 H12A 107.5
C13 C12 H12A 107.5
C12 C13 H13A 109.5
C12 C13 H13B 109.5
H13A C13 H13B 109.5
C12 C13 H13C 109.5
H13A C13 H13C 109.5
H13B C13 H13C 109.5
C12 C14 H14A 109.5
C12 C14 H14B 109.5
H14A C14 H14B 109.5
C12 C14 H14C 109.5
H14A C14 H14C 109.5
H14B C14 H14C 109.5
C17 C15 C16 109.8(4)
C17 C15 C11 111.8(5)
C16 C15 C11 109.9(5)
C17 C15 H15A 108.4
C16 C15 H15A 108.4
C11 C15 H15A 108.4
C15 C16 H16A 109.5
C15 C16 H16B 109.5
H16A C16 H16B 109.5
C15 C16 H16C 109.5
H16A C16 H16C 109.5
H16B C16 H16C 109.5
C15 C17 H17A 109.5
C15 C17 H17B 109.5
H17A C17 H17B 109.5
C15 C17 H17C 109.5
H17A C17 H17C 109.5
H17B C17 H17C 109.5
C19 C18 C23 125.0(7)
C19 C18 N5 117.4(7)
C23 C18 N5 117.6(4)
C18 C19 C20 115.4(8)
C18 C19 C24 123.2(7)
C20 C19 C24 121.3(4)
C21 C20 C19 121.6(5)
C21 C20 H20A 119.2
C19 C20 H20A 119.2
C20 C21 C22 121.1(5)
C20 C21 H21A 119.4
C22 C21 H21A 119.4
C21 C22 C23 120.7(5)
C21 C22 H22A 119.7
C23 C22 H22A 119.7
C18 C23 C22 116.3(5)
C18 C23 C27 122.5(5)
C22 C23 C27 121.1(5)
C19 C24 C26 114.2(5)
C19 C24 C25 111.1(5)
C26 C24 C25 110.0(5)
C19 C24 H24A 107.0
C26 C24 H24A 107.0
C25 C24 H24A 107.0
C24 C25 H25A 109.5
C24 C25 H25B 109.5
H25A C25 H25B 109.5
C24 C25 H25C 109.5
H25A C25 H25C 109.5
H25B C25 H25C 109.5
C24 C26 H26A 109.5
C24 C26 H26B 109.5
H26A C26 H26B 109.5
C24 C26 H26C 109.5
H26A C26 H26C 109.5
H26B C26 H26C 109.5
C23 C27 C29 110.2(5)
C23 C27 C28 112.1(5)
C29 C27 C28 111.8(5)
C23 C27 H27A 107.5
C29 C27 H27A 107.5
C28 C27 H27A 107.5
C27 C28 H28A 109.5
C27 C28 H28B 109.5
H28A C28 H28B 109.5
C27 C28 H28C 109.5
H28A C28 H28C 109.5
H28B C28 H28C 109.5
C27 C29 H29A 109.5
C27 C29 H29B 109.5
H29A C29 H29B 109.5
C27 C29 H29C 109.5
H29A C29 H29C 109.5
H29B C29 H29C 109.5
C36 N31 C32 119.3(4)
C36 N31 Au1 119.6(3)
C32 N31 Au1 120.6(3)
N31 C32 C33 121.8(5)
N31 C32 H32A 119.1
C33 C32 H32A 119.1
C32 C33 C34 120.1(5)
C32 C33 H33A 119.9
C34 C33 H33A 119.9
C33 C34 C35 118.7(5)
C33 C34 H34A 120.6
C35 C34 H34A 120.6
C34 C35 C36 118.6(5)
C34 C35 H35A 120.7
C36 C35 H35A 120.7
N31 C36 C35 121.4(5)
N31 C36 H36A 119.3
C35 C36 H36A 119.3
F3 B1 F1 109.9(5)
F3 B1 F2 110.2(5)
F1 B1 F2 108.3(5)
F3 B1 F4 109.7(5)
F1 B1 F4 108.7(5)
F2 B1 F4 110.0(5)
Cl2 C40 Cl1 112.3(4)
Cl2 C40 H40A 109.1
Cl1 C40 H40A 109.1
Cl2 C40 H40B 109.1
Cl1 C40 H40B 109.1
H40A C40 H40B 107.9

loop_
_geom_bond_atom_site_label_1
_geom_bond_atom_site_label_2
_geom_bond_distance
Au1 C1 1.988(5)
Au1 N31 2.065(4)
C1 N5 1.343(6)
C1 N2 1.354(6)
N2 C3 1.399(6)
N2 C6 1.439(6)
C3 C4 1.368(7)
C3 H3A 0.9500
C4 N5 1.384(6)
C4 H4A 0.9500
N5 C18 1.457(7)
C6 C7 1.391(7)
C6 C11 1.406(7)
C7 C8 1.395(8)
C7 C12 1.513(7)
C8 C9 1.383(9)
C8 H8A 0.9500
C9 C10 1.381(8)
C9 H9A 0.9500
C10 C11 1.384(7)
C10 H10A 0.9500
C11 C15 1.538(7)
C12 C14 1.537(7)
C12 C13 1.531(10)
C12 H12A 1.0000
C13 H13A 0.9800
C13 H13B 0.9800
C13 H13C 0.9800
C14 H14A 0.9800
C14 H14B 0.9800
C14 H14C 0.9800
C15 C17 1.519(8)
C15 C16 1.537(7)
C15 H15A 1.0000
C16 H16A 0.9800
C16 H16B 0.9800
C16 H16C 0.9800
C17 H17A 0.9800
C17 H17B 0.9800
C17 H17C 0.9800
C18 C19 1.393(6)
C18 C23 1.398(9)
C19 C20 1.408(10)
C19 C24 1.498(11)
C20 C21 1.363(8)
C20 H20A 0.9500
C21 C22 1.386(8)
C21 H21A 0.9500
C22 C23 1.394(8)
C22 H22A 0.9500
C23 C27 1.525(8)
C24 C26 1.511(8)
C24 C25 1.525(7)
C24 H24A 1.0000
C25 H25A 0.9800
C25 H25B 0.9800
C25 H25C 0.9800
C26 H26A 0.9800
C26 H26B 0.9800
C26 H26C 0.9800
C27 C29 1.522(8)
C27 C28 1.533(8)
C27 H27A 1.0000
C28 H28A 0.9800
C28 H28B 0.9800
C28 H28C 0.9800
C29 H29A 0.9800
C29 H29B 0.9800
C29 H29C 0.9800
N31 C36 1.335(7)
N31 C32 1.346(6)
C32 C33 1.363(7)
C32 H32A 0.9500
C33 C34 1.370(8)
C33 H33A 0.9500
C34 C35 1.388(7)
C34 H34A 0.9500
C35 C36 1.397(7)
C35 H35A 0.9500
C36 H36A 0.9500
B1 F3 1.379(7)
B1 F1 1.390(7)
B1 F2 1.386(7)
B1 F4 1.397(7)
C40 Cl2 1.708(10)
C40 Cl1 1.773(9)
C40 H40A 0.9900
C40 H40B 0.9900

loop_
_geom_torsion_atom_site_label_1
_geom_torsion_atom_site_label_2
_geom_torsion_atom_site_label_3
_geom_torsion_atom_site_label_4
_geom_torsion
N5 C1 N2 C3 0.1(5)
Au1 C1 N2 C3 -175.6(3)
N5 C1 N2 C6 174.1(4)
Au1 C1 N2 C6 -1.6(6)
C1 N2 C3 C4 0.1(5)
C6 N2 C3 C4 -174.0(4)
N2 C3 C4 N5 -0.2(5)
N2 C1 N5 C4 -0.3(5)
Au1 C1 N5 C4 175.4(3)
N2 C1 N5 C18 -173.7(4)
Au1 C1 N5 C18 2.0(7)
C3 C4 N5 C1 0.3(6)
C3 C4 N5 C18 173.9(4)
C1 N2 C6 C7 -78.7(6)
C3 N2 C6 C7 94.5(6)
C1 N2 C6 C11 101.1(6)
C3 N2 C6 C11 -85.7(5)
C11 C6 C7 C8 -0.9(7)
N2 C6 C7 C8 178.9(4)
C11 C6 C7 C12 177.6(4)
N2 C6 C7 C12 -2.6(7)
C6 C7 C8 C9 -0.4(8)
C12 C7 C8 C9 -178.9(5)
C7 C8 C9 C10 0.8(9)
C8 C9 C10 C11 0.0(8)
C9 C10 C11 C6 -1.2(7)
C9 C10 C11 C15 -178.8(5)
C7 C6 C11 C10 1.7(7)
N2 C6 C11 C10 -178.1(4)
C7 C6 C11 C15 179.3(4)
N2 C6 C11 C15 -0.5(7)
C6 C7 C12 C14 -111.2(5)
C8 C7 C12 C14 67.3(6)
C6 C7 C12 C13 124.0(5)
C8 C7 C12 C13 -57.5(6)
C10 C11 C15 C17 -38.3(6)
C6 C11 C15 C17 144.1(5)
C10 C11 C15 C16 83.9(6)
C6 C11 C15 C16 -93.7(5)
C1 N5 C18 C19 -108.7(5)
C4 N5 C18 C19 78.7(6)
C1 N5 C18 C23 74.9(6)
C4 N5 C18 C23 -97.7(6)
C23 C18 C19 C20 0.1(7)
N5 C18 C19 C20 -176.1(4)
C23 C18 C19 C24 -176.3(5)
N5 C18 C19 C24 7.6(7)
C18 C19 C20 C21 0.9(7)
C24 C19 C20 C21 177.3(5)
C19 C20 C21 C22 -1.3(8)
C20 C21 C22 C23 0.7(8)
C19 C18 C23 C22 -0.6(8)
N5 C18 C23 C22 175.5(4)
C19 C18 C23 C27 -177.4(5)
N5 C18 C23 C27 -1.3(8)
C21 C22 C23 C18 0.2(8)
C21 C22 C23 C27 177.1(5)
C18 C19 C24 C26 -152.8(5)
C20 C19 C24 C26 31.1(8)
C18 C19 C24 C25 82.0(6)
C20 C19 C24 C25 -94.1(6)
C18 C23 C27 C29 95.0(6)
C22 C23 C27 C29 -81.7(6)
C18 C23 C27 C28 -139.9(5)
C22 C23 C27 C28 43.5(7)
C36 N31 C32 C33 -0.2(8)
Au1 N31 C32 C33 -171.8(4)
N31 C32 C33 C34 0.7(9)
C32 C33 C34 C35 -1.9(9)
C33 C34 C35 C36 2.6(9)
C32 N31 C36 C35 0.9(8)
Au1 N31 C36 C35 172.6(4)
C34 C35 C36 N31 -2.1(9)
